data_7150513
loop_
_publ_author_name
'Kumar Tipparaju, Suresh'
'Puranik, Vedavati G.'
'Sarkar, Amitabha'

_publ_section_title
;
 Chelation-control in nucleophilic addition to Cr(CO)3-complexed aryl
 aldehydesElectronic supplementary information (ESI) available: 1) 200
 and 300 MHz 1H NMR spectra of selected compounds; 2) Crystallographic
 tables of bond angles, bond lengths, torsional angles etc. for
 compounds 3a and 3a?. See http://www.rsc.org/suppdata/ob/b3/b301426f/
;
_journal_issue 10
_journal_name_full 'Organic &amp;  Biomolecular Chemistry'
_journal_page_first 1720
_journal_paper_doi 10.1039/b301426f
_journal_volume 1
_journal_year 2003
_chemical_formula_moiety 'C14 H16 Cr O6 '
_chemical_formula_sum 'C14 H16 Cr O6'
_chemical_formula_weight 332.27
_chemical_name_common 'Arene chromium complex'
_chemical_name_systematic
; 
? 
;
_space_group_IT_number 14
_symmetry_cell_setting monoclinic
_symmetry_space_group_name_Hall '-P 2yn'
_symmetry_space_group_name_H-M 'P 1 21/n 1'
_atom_sites_solution_hydrogens geom
_atom_sites_solution_primary direct
_atom_sites_solution_secondary difmap
_audit_creation_method SHELXL-97
_cell_angle_alpha 90.0
_cell_angle_beta 113.594(7)
_cell_angle_gamma 90.0
_cell_formula_units_Z 4
_cell_length_a 13.6389(13)
_cell_length_b 8.9939(11)
_cell_length_c 13.7401(14)
_cell_measurement_reflns_used 25
_cell_measurement_temperature 293(2)
_cell_measurement_theta_max 18
_cell_measurement_theta_min 4
_cell_volume 1544.6(3)
_computing_cell_refinement 'CAD-4 Software'
_computing_data_collection 'CAD-4 Software (Enraf-Nonius, 1989)'
_computing_data_reduction 'NRCVAX (PC Version) Gabe, E. J. et al., 1989)'
_computing_molecular_graphics 'ZORTEP (Zsolnai, L and Pritzkow, H, 1994)'
_computing_publication_material 'SHELXL-97 (Sheldrick, 1997)'
_computing_structure_refinement 'SHELXL-97 (Sheldrick, 1997)'
_computing_structure_solution 'SHELXS-86 (Sheldrick, 1986)'
_diffrn_ambient_temperature 293(2)
_diffrn_measured_fraction_theta_full 0.999
_diffrn_measured_fraction_theta_max 0.999
_diffrn_measurement_device 'Enraf-Nonius CAD-4'
_diffrn_measurement_method \w/2\q-scan
_diffrn_radiation_monochromator graphite
_diffrn_radiation_source 'fine-focus sealed tube'
_diffrn_radiation_type 'Mo K\a'
_diffrn_radiation_wavelength 0.70930
_diffrn_reflns_av_R_equivalents 0.0000
_diffrn_reflns_av_sigmaI/netI 0.0170
_diffrn_reflns_limit_h_max 14
_diffrn_reflns_limit_h_min -16
_diffrn_reflns_limit_k_max 10
_diffrn_reflns_limit_k_min 0
_diffrn_reflns_limit_l_max 16
_diffrn_reflns_limit_l_min 0
_diffrn_reflns_number 2710
_diffrn_reflns_theta_full 24.90
_diffrn_reflns_theta_max 24.90
_diffrn_reflns_theta_min 1.77
_diffrn_standards_decay_% <4%
_diffrn_standards_interval_time 3600
_diffrn_standards_number 3
_exptl_absorpt_coefficient_mu 0.763
_exptl_absorpt_correction_type none
_exptl_crystal_colour 'Pale yellow'
_exptl_crystal_density_diffrn 1.429
_exptl_crystal_density_method 'not measured'
_exptl_crystal_description rectangular
_exptl_crystal_F_000 688
_exptl_crystal_size_max 0.4
_exptl_crystal_size_mid 0.35
_exptl_crystal_size_min 0.3
_refine_diff_density_max 0.210
_refine_diff_density_min -0.381
_refine_diff_density_rms 0.055
_refine_ls_extinction_method none
_refine_ls_goodness_of_fit_ref 1.087
_refine_ls_hydrogen_treatment mixed
_refine_ls_matrix_type full
_refine_ls_number_parameters 254
_refine_ls_number_reflns 2710
_refine_ls_number_restraints 0
_refine_ls_restrained_S_all 1.087
_refine_ls_R_factor_all 0.0350
_refine_ls_R_factor_gt 0.0289
_refine_ls_shift/su_max 0.001
_refine_ls_shift/su_mean 0.000
_refine_ls_structure_factor_coef Fsqd
_refine_ls_weighting_details 'calc w=1/[\s^2^(Fo^2^)+(0.0546P)^2^+0.3172P] where P=(Fo^2^+2Fc^2^)/3'
_refine_ls_weighting_scheme calc
_refine_ls_wR_factor_gt 0.0838
_refine_ls_wR_factor_ref 0.0861
_reflns_number_gt 2369
_reflns_number_total 2710
_reflns_threshold_expression >2sigma(I)
_cod_data_source_file b301426f.txt
_cod_data_source_block 3a_b
_cod_depositor_comments
;
The following automatic conversions were performed:
'_symmetry_cell_setting' value 'Monoclinic' changed to 'monoclinic'
according to '/home/saulius/struct/CIF-dictionaries/cif_core.dic'
dictionary named 'cif_core.dic' version 2.4.1 from 2010-06-29.

Automatic conversion script
Id: cif_fix_enum 1527 2010-12-29 10:47:43Z saulius 
;
_cod_original_sg_symbol_H-M P21/n
_cod_database_code 7150513

loop_
_symmetry_equiv_pos_as_xyz
'x, y, z'
'-x+1/2, y+1/2, -z+1/2'
'-x, -y, -z'
'x-1/2, -y-1/2, z-1/2'

loop_
_atom_site_label
_atom_site_type_symbol
_atom_site_fract_x
_atom_site_fract_y
_atom_site_fract_z
_atom_site_U_iso_or_equiv
_atom_site_adp_type
_atom_site_occupancy
_atom_site_symmetry_multiplicity
_atom_site_calc_flag
_atom_site_refinement_flags
_atom_site_disorder_assembly
_atom_site_disorder_group
Cr Cr 0.48716(2) 1.14721(3) 0.19291(2) 0.03186(13) Uani 1 1 d . . .
O1 O 0.32046(17) 1.2554(2) -0.01303(14) 0.0759(6) Uani 1 1 d . . .
O2 O 0.41309(17) 1.36970(19) 0.31166(17) 0.0699(5) Uani 1 1 d . . .
O3 O 0.63019(19) 1.3888(2) 0.1754(2) 0.0927(7) Uani 1 1 d . . .
O4 O 0.28677(12) 0.89810(18) -0.01198(11) 0.0489(4) Uani 1 1 d . . .
O5 O 0.28735(13) 0.71988(16) 0.11140(13) 0.0511(4) Uani 1 1 d . . .
O6 O 0.38716(15) 1.0435(2) 0.40821(14) 0.0552(5) Uani 1 1 d . . .
C1 C 0.38421(19) 1.2130(2) 0.06592(17) 0.0460(5) Uani 1 1 d . . .
C2 C 0.44016(17) 1.2824(2) 0.26571(17) 0.0447(5) Uani 1 1 d . . .
C3 C 0.5758(2) 1.2950(3) 0.1816(2) 0.0540(6) Uani 1 1 d . . .
C4 C 0.44397(14) 0.9553(2) 0.27277(14) 0.0337(4) Uani 1 1 d . . .
C5 C 0.54993(16) 1.0018(2) 0.33541(16) 0.0394(4) Uani 1 1 d . . .
C6 C 0.62759(16) 1.0122(3) 0.29294(17) 0.0438(5) Uani 1 1 d . . .
C7 C 0.60034(16) 0.9732(2) 0.18570(17) 0.0407(5) Uani 1 1 d . . .
C8 C 0.49625(15) 0.9283(2) 0.12203(15) 0.0349(4) Uani 1 1 d . . .
C9 C 0.41609(14) 0.92069(19) 0.16449(14) 0.0316(4) Uani 1 1 d . . .
C10 C 0.36654(17) 0.9363(3) 0.32675(16) 0.0434(5) Uani 1 1 d . . .
C11 C 0.30408(17) 0.8716(2) 0.09379(16) 0.0375(4) Uani 1 1 d . . .
C12 C 0.1766(3) 0.8891(6) -0.0829(3) 0.0823(11) Uani 1 1 d . . .
C13 C 0.3561(3) 0.6180(3) 0.0897(3) 0.0741(9) Uani 1 1 d . . .
C14 C 0.3823(3) 0.7829(3) 0.3780(3) 0.0642(7) Uani 1 1 d . . .
H5 H 0.5633(17) 1.030(2) 0.4015(18) 0.044(6) Uiso 1 1 d . . .
H6 H 0.6952(19) 1.040(2) 0.3347(18) 0.045(6) Uiso 1 1 d . . .
H7 H 0.6475(18) 0.981(3) 0.1626(18) 0.046(6) Uiso 1 1 d . . .
H8 H 0.4773(15) 0.901(2) 0.0512(17) 0.030(5) Uiso 1 1 d . . .
H10 H 0.291(2) 0.944(3) 0.2755(19) 0.052(6) Uiso 1 1 d . . .
H11 H 0.2521(17) 0.920(2) 0.1070(16) 0.035(5) Uiso 1 1 d . . .
H12A H 0.141(3) 0.962(5) -0.068(3) 0.106(16) Uiso 1 1 d . . .
H12B H 0.154(3) 0.800(5) -0.077(3) 0.104(13) Uiso 1 1 d . . .
H12C H 0.167(3) 0.913(5) -0.153(4) 0.123(14) Uiso 1 1 d . . .
H13A H 0.365(3) 0.634(3) 0.021(3) 0.089(11) Uiso 1 1 d . . .
H13B H 0.432(3) 0.626(4) 0.139(3) 0.089(11) Uiso 1 1 d . . .
H13C H 0.334(3) 0.529(4) 0.094(3) 0.099(11) Uiso 1 1 d . . .
H14A H 0.453(2) 0.778(3) 0.436(2) 0.069(8) Uiso 1 1 d . . .
H14B H 0.363(2) 0.707(4) 0.326(2) 0.071(9) Uiso 1 1 d . . .
H14C H 0.337(3) 0.771(3) 0.409(3) 0.081(9) Uiso 1 1 d . . .
H6O H 0.353(2) 1.096(3) 0.387(2) 0.048(9) Uiso 1 1 d . . .

loop_
_atom_site_aniso_label
_atom_site_aniso_U_11
_atom_site_aniso_U_22
_atom_site_aniso_U_33
_atom_site_aniso_U_23
_atom_site_aniso_U_13
_atom_site_aniso_U_12
Cr 0.03204(19) 0.03159(19) 0.03337(19) -0.00203(12) 0.01456(14) -0.00313(12)
O1 0.0939(14) 0.0589(11) 0.0498(10) 0.0086(8) 0.0024(10) 0.0218(10)
O2 0.0857(13) 0.0537(10) 0.0836(13) -0.0158(9) 0.0478(11) 0.0100(9)
O3 0.0974(16) 0.0772(13) 0.1261(19) -0.0163(13) 0.0684(15) -0.0468(13)
O4 0.0479(8) 0.0559(9) 0.0367(7) 0.0015(6) 0.0105(6) -0.0166(7)
O5 0.0630(9) 0.0349(8) 0.0638(10) -0.0024(7) 0.0343(8) -0.0164(7)
O6 0.0589(11) 0.0717(12) 0.0425(9) 0.0048(8) 0.0280(8) 0.0256(10)
C1 0.0569(13) 0.0333(10) 0.0455(12) -0.0020(9) 0.0180(11) 0.0019(10)
C2 0.0469(12) 0.0400(11) 0.0485(12) -0.0014(10) 0.0205(10) -0.0013(9)
C3 0.0571(14) 0.0501(13) 0.0636(14) -0.0070(11) 0.0335(12) -0.0135(11)
C4 0.0361(10) 0.0337(10) 0.0358(10) 0.0071(8) 0.0189(8) 0.0076(8)
C5 0.0406(10) 0.0474(11) 0.0304(10) 0.0030(9) 0.0143(8) 0.0073(9)
C6 0.0294(10) 0.0549(13) 0.0437(11) 0.0017(10) 0.0110(9) 0.0051(9)
C7 0.0368(10) 0.0474(12) 0.0455(11) 0.0021(9) 0.0245(9) 0.0038(9)
C8 0.0419(10) 0.0323(9) 0.0366(10) -0.0010(8) 0.0222(8) 0.0002(8)
C9 0.0382(10) 0.0246(8) 0.0358(9) 0.0018(7) 0.0189(8) 0.0007(7)
C10 0.0403(11) 0.0581(13) 0.0381(10) 0.0051(10) 0.0226(9) 0.0048(10)
C11 0.0415(11) 0.0327(10) 0.0419(11) -0.0009(8) 0.0205(9) -0.0069(8)
C12 0.0625(19) 0.104(3) 0.0562(18) 0.0082(18) -0.0012(15) -0.030(2)
C13 0.098(3) 0.0340(13) 0.101(2) -0.0046(14) 0.051(2) -0.0061(14)
C14 0.085(2) 0.0626(17) 0.0666(18) 0.0112(14) 0.0526(17) -0.0032(15)

loop_
_atom_type_symbol
_atom_type_description
_atom_type_scat_dispersion_real
_atom_type_scat_dispersion_imag
_atom_type_scat_source
C C 0.0033 0.0016 'International Tables Vol C Tables 4.2.6.8 and 6.1.1.4'
H H 0.0000 0.0000 'International Tables Vol C Tables 4.2.6.8 and 6.1.1.4'
O O 0.0106 0.0060 'International Tables Vol C Tables 4.2.6.8 and 6.1.1.4'
Cr Cr 0.3209 0.6236 'International Tables Vol C Tables 4.2.6.8 and 6.1.1.4'

loop_
_geom_angle_atom_site_label_1
_geom_angle_atom_site_label_2
_geom_angle_atom_site_label_3
_geom_angle
_geom_angle_site_symmetry_1
_geom_angle_site_symmetry_3
_geom_angle_publ_flag
C2 Cr C1 90.20(9) . . ?
C2 Cr C3 87.29(10) . . ?
C1 Cr C3 88.03(11) . . ?
C2 Cr C6 115.21(9) . . ?
C1 Cr C6 154.49(9) . . ?
C3 Cr C6 90.81(10) . . ?
C2 Cr C8 156.09(8) . . ?
C1 Cr C8 91.39(8) . . ?
C3 Cr C8 116.60(9) . . ?
C6 Cr C8 66.48(8) . . ?
C2 Cr C5 90.30(9) . . ?
C1 Cr C5 154.30(9) . . ?
C3 Cr C5 117.66(10) . . ?
C6 Cr C5 36.81(7) . . ?
C8 Cr C5 78.18(8) . . ?
C2 Cr C9 118.53(8) . . ?
C1 Cr C9 90.82(8) . . ?
C3 Cr C9 154.16(9) . . ?
C6 Cr C9 79.33(8) . . ?
C8 Cr C9 37.60(6) . . ?
C5 Cr C9 66.56(7) . . ?
C2 Cr C7 152.17(9) . . ?
C1 Cr C7 117.49(9) . . ?
C3 Cr C7 90.75(10) . . ?
C6 Cr C7 37.03(8) . . ?
C8 Cr C7 36.57(8) . . ?
C5 Cr C7 66.18(7) . . ?
C9 Cr C7 67.01(7) . . ?
C2 Cr C4 91.47(8) . . ?
C1 Cr C4 117.32(9) . . ?
C3 Cr C4 154.63(10) . . ?
C6 Cr C4 66.87(7) . . ?
C8 Cr C4 66.73(7) . . ?
C5 Cr C4 36.98(8) . . ?
C9 Cr C4 36.91(7) . . ?
C7 Cr C4 78.68(7) . . ?
C11 O4 C12 113.2(2) . . ?
C11 O5 C13 114.71(19) . . ?
C10 O6 H6O 105(3) . . ?
O1 C1 Cr 179.3(2) . . ?
O2 C2 Cr 178.1(2) . . ?
O3 C3 Cr 178.7(2) . . ?
C9 C4 C5 118.88(16) . . ?
C9 C4 C10 122.70(17) . . ?
C5 C4 C10 118.33(17) . . ?
C9 C4 Cr 70.62(10) . . ?
C5 C4 Cr 70.55(11) . . ?
C10 C4 Cr 133.81(13) . . ?
C6 C5 C4 121.57(18) . . ?
C6 C5 Cr 71.49(12) . . ?
C4 C5 Cr 72.47(11) . . ?
C6 C5 H5 121.8(14) . . ?
C4 C5 H5 116.5(14) . . ?
Cr C5 H5 125.7(14) . . ?
C5 C6 C7 119.37(19) . . ?
C5 C6 Cr 71.70(11) . . ?
C7 C6 Cr 71.83(12) . . ?
C5 C6 H6 120.2(14) . . ?
C7 C6 H6 120.4(14) . . ?
Cr C6 H6 130.5(14) . . ?
C8 C7 C6 120.18(18) . . ?
C8 C7 Cr 71.46(11) . . ?
C6 C7 Cr 71.14(12) . . ?
C8 C7 H7 122.5(16) . . ?
C6 C7 H7 117.3(16) . . ?
Cr C7 H7 127.9(17) . . ?
C7 C8 C9 120.61(18) . . ?
C7 C8 Cr 71.96(12) . . ?
C9 C8 Cr 71.24(10) . . ?
C7 C8 H8 121.1(12) . . ?
C9 C8 H8 118.3(12) . . ?
Cr C8 H8 130.3(12) . . ?
C4 C9 C8 119.34(17) . . ?
C4 C9 C11 121.14(16) . . ?
C8 C9 C11 119.49(16) . . ?
C4 C9 Cr 72.47(10) . . ?
C8 C9 Cr 71.17(10) . . ?
C11 C9 Cr 129.66(13) . . ?
O6 C10 C4 110.53(18) . . ?
O6 C10 C14 107.7(2) . . ?
C4 C10 C14 109.26(18) . . ?
O6 C10 H10 109.5(14) . . ?
C4 C10 H10 111.6(14) . . ?
C14 C10 H10 108.1(14) . . ?
O4 C11 O5 111.69(16) . . ?
O4 C11 C9 108.99(15) . . ?
O5 C11 C9 111.17(17) . . ?
O4 C11 H11 107.7(13) . . ?
O5 C11 H11 103.7(13) . . ?
C9 C11 H11 113.4(13) . . ?
O4 C12 H12A 109(3) . . ?
O4 C12 H12B 107(3) . . ?
H12A C12 H12B 115(4) . . ?
O4 C12 H12C 112(3) . . ?
H12A C12 H12C 102(3) . . ?
H12B C12 H12C 113(3) . . ?
O5 C13 H13A 115.7(19) . . ?
O5 C13 H13B 114(2) . . ?
H13A C13 H13B 99(3) . . ?
O5 C13 H13C 107(2) . . ?
H13A C13 H13C 112(3) . . ?
H13B C13 H13C 109(3) . . ?
C10 C14 H14A 109.0(17) . . ?
C10 C14 H14B 110.8(18) . . ?
H14A C14 H14B 118(3) . . ?
C10 C14 H14C 110(2) . . ?
H14A C14 H14C 105(3) . . ?
H14B C14 H14C 104(3) . . ?

loop_
_geom_bond_atom_site_label_1
_geom_bond_atom_site_label_2
_geom_bond_distance
_geom_bond_site_symmetry_2
_geom_bond_publ_flag
Cr C2 1.845(2) . ?
Cr C1 1.845(2) . ?
Cr C3 1.845(2) . ?
Cr C6 2.219(2) . ?
Cr C8 2.2216(19) . ?
Cr C5 2.222(2) . ?
Cr C9 2.2225(18) . ?
Cr C7 2.228(2) . ?
Cr C4 2.2467(18) . ?
O1 C1 1.150(3) . ?
O2 C2 1.157(3) . ?
O3 C3 1.149(3) . ?
O4 C11 1.396(2) . ?
O4 C12 1.429(3) . ?
O5 C11 1.420(2) . ?
O5 C13 1.426(4) . ?
O6 C10 1.418(3) . ?
O6 H6O 0.65(3) . ?
C4 C9 1.415(3) . ?
C4 C5 1.417(3) . ?
C4 C10 1.524(2) . ?
C5 C6 1.402(3) . ?
C5 H5 0.89(2) . ?
C6 C7 1.412(3) . ?
C6 H6 0.90(2) . ?
C7 C8 1.396(3) . ?
C7 H7 0.83(2) . ?
C8 C9 1.432(2) . ?
C8 H8 0.93(2) . ?
C9 C11 1.511(3) . ?
C10 C14 1.524(4) . ?
C10 H10 0.99(2) . ?
C11 H11 0.91(2) . ?
C12 H12A 0.89(4) . ?
C12 H12B 0.88(4) . ?
C12 H12C 0.94(4) . ?
C13 H13A 1.01(4) . ?
C13 H13B 0.98(4) . ?
C13 H13C 0.87(4) . ?
C14 H14A 0.98(3) . ?
C14 H14B 0.95(3) . ?
C14 H14C 0.88(3) . ?

loop_
_geom_torsion_atom_site_label_1
_geom_torsion_atom_site_label_2
_geom_torsion_atom_site_label_3
_geom_torsion_atom_site_label_4
_geom_torsion
_geom_torsion_site_symmetry_1
_geom_torsion_site_symmetry_2
_geom_torsion_site_symmetry_3
_geom_torsion_site_symmetry_4
_geom_torsion_publ_flag
C2 Cr C1 O1 59(18) . . . . ?
C3 Cr C1 O1 -28(18) . . . . ?
C6 Cr C1 O1 -116(18) . . . . ?
C8 Cr C1 O1 -144(18) . . . . ?
C5 Cr C1 O1 151(18) . . . . ?
C9 Cr C1 O1 178(100) . . . . ?
C7 Cr C1 O1 -118(18) . . . . ?
C4 Cr C1 O1 151(18) . . . . ?
C1 Cr C2 O2 -102(6) . . . . ?
C3 Cr C2 O2 -14(6) . . . . ?
C6 Cr C2 O2 76(6) . . . . ?
C8 Cr C2 O2 164(6) . . . . ?
C5 Cr C2 O2 104(6) . . . . ?
C9 Cr C2 O2 167(6) . . . . ?
C7 Cr C2 O2 73(6) . . . . ?
C4 Cr C2 O2 141(6) . . . . ?
C2 Cr C3 O3 -5(13) . . . . ?
C1 Cr C3 O3 86(13) . . . . ?
C6 Cr C3 O3 -120(13) . . . . ?
C8 Cr C3 O3 176(100) . . . . ?
C5 Cr C3 O3 -94(13) . . . . ?
C9 Cr C3 O3 173(100) . . . . ?
C7 Cr C3 O3 -157(13) . . . . ?
C4 Cr C3 O3 -92(13) . . . . ?
C2 Cr C4 C9 139.60(12) . . . . ?
C1 Cr C4 C9 48.62(13) . . . . ?
C3 Cr C4 C9 -133.6(2) . . . . ?
C6 Cr C4 C9 -103.51(12) . . . . ?
C8 Cr C4 C9 -30.29(10) . . . . ?
C5 Cr C4 C9 -131.86(16) . . . . ?
C7 Cr C4 C9 -66.63(11) . . . . ?
C2 Cr C4 C5 -88.55(13) . . . . ?
C1 Cr C4 C5 -179.52(12) . . . . ?
C3 Cr C4 C5 -1.8(2) . . . . ?
C6 Cr C4 C5 28.35(12) . . . . ?
C8 Cr C4 C5 101.57(12) . . . . ?
C9 Cr C4 C5 131.86(16) . . . . ?
C7 Cr C4 C5 65.23(12) . . . . ?
C2 Cr C4 C10 22.5(2) . . . . ?
C1 Cr C4 C10 -68.5(2) . . . . ?
C3 Cr C4 C10 109.2(3) . . . . ?
C6 Cr C4 C10 139.4(2) . . . . ?
C8 Cr C4 C10 -147.4(2) . . . . ?
C5 Cr C4 C10 111.0(2) . . . . ?
C9 Cr C4 C10 -117.1(2) . . . . ?
C7 Cr C4 C10 176.2(2) . . . . ?
C9 C4 C5 C6 -0.8(3) . . . . ?
C10 C4 C5 C6 175.72(19) . . . . ?
Cr C4 C5 C6 -54.21(18) . . . . ?
C9 C4 C5 Cr 53.36(15) . . . . ?
C10 C4 C5 Cr -130.07(17) . . . . ?
C2 Cr C5 C6 -134.74(14) . . . . ?
C1 Cr C5 C6 134.2(2) . . . . ?
C3 Cr C5 C6 -47.64(16) . . . . ?
C8 Cr C5 C6 66.37(13) . . . . ?
C9 Cr C5 C6 104.04(14) . . . . ?
C7 Cr C5 C6 29.93(13) . . . . ?
C4 Cr C5 C6 133.22(18) . . . . ?
C2 Cr C5 C4 92.04(12) . . . . ?
C1 Cr C5 C4 1.0(2) . . . . ?
C3 Cr C5 C4 179.14(12) . . . . ?
C6 Cr C5 C4 -133.22(18) . . . . ?
C8 Cr C5 C4 -66.85(11) . . . . ?
C9 Cr C5 C4 -29.18(11) . . . . ?
C7 Cr C5 C4 -103.28(13) . . . . ?
C4 C5 C6 C7 -1.1(3) . . . . ?
Cr C5 C6 C7 -55.74(18) . . . . ?
C4 C5 C6 Cr 54.65(18) . . . . ?
C2 Cr C6 C5 51.73(16) . . . . ?
C1 Cr C6 C5 -133.8(2) . . . . ?
C3 Cr C6 C5 139.12(14) . . . . ?
C8 Cr C6 C5 -102.05(14) . . . . ?
C9 Cr C6 C5 -64.92(13) . . . . ?
C7 Cr C6 C5 -130.7(2) . . . . ?
C4 Cr C6 C5 -28.47(12) . . . . ?
C2 Cr C6 C7 -177.56(13) . . . . ?
C1 Cr C6 C7 -3.1(3) . . . . ?
C3 Cr C6 C7 -90.17(14) . . . . ?
C8 Cr C6 C7 28.66(12) . . . . ?
C5 Cr C6 C7 130.7(2) . . . . ?
C9 Cr C6 C7 65.79(13) . . . . ?
C4 Cr C6 C7 102.24(14) . . . . ?
C5 C6 C7 C8 1.6(3) . . . . ?
Cr C6 C7 C8 -54.04(18) . . . . ?
C5 C6 C7 Cr 55.67(18) . . . . ?
C2 Cr C7 C8 137.16(18) . . . . ?
C1 Cr C7 C8 -49.05(15) . . . . ?
C3 Cr C7 C8 -137.22(13) . . . . ?
C6 Cr C7 C8 132.43(18) . . . . ?
C5 Cr C7 C8 102.67(13) . . . . ?
C9 Cr C7 C8 29.23(11) . . . . ?
C4 Cr C7 C8 66.01(12) . . . . ?
C2 Cr C7 C6 4.7(2) . . . . ?
C1 Cr C7 C6 178.52(13) . . . . ?
C3 Cr C7 C6 90.35(15) . . . . ?
C8 Cr C7 C6 -132.43(18) . . . . ?
C5 Cr C7 C6 -29.77(13) . . . . ?
C9 Cr C7 C6 -103.21(14) . . . . ?
C4 Cr C7 C6 -66.42(13) . . . . ?
C6 C7 C8 C9 -0.3(3) . . . . ?
Cr C7 C8 C9 -54.15(16) . . . . ?
C6 C7 C8 Cr 53.89(18) . . . . ?
C2 Cr C8 C7 -128.5(2) . . . . ?
C1 Cr C8 C7 137.92(13) . . . . ?
C3 Cr C8 C7 49.43(15) . . . . ?
C6 Cr C8 C7 -28.99(12) . . . . ?
C5 Cr C8 C7 -65.77(12) . . . . ?
C9 Cr C8 C7 -132.54(17) . . . . ?
C4 Cr C8 C7 -102.78(13) . . . . ?
C2 Cr C8 C9 4.1(3) . . . . ?
C1 Cr C8 C9 -89.53(12) . . . . ?
C3 Cr C8 C9 -178.03(13) . . . . ?
C6 Cr C8 C9 103.55(12) . . . . ?
C5 Cr C8 C9 66.78(11) . . . . ?
C7 Cr C8 C9 132.54(17) . . . . ?
C4 Cr C8 C9 29.76(10) . . . . ?
C5 C4 C9 C8 2.2(3) . . . . ?
C10 C4 C9 C8 -174.21(17) . . . . ?
Cr C4 C9 C8 55.53(15) . . . . ?
C5 C4 C9 C11 -179.57(17) . . . . ?
C10 C4 C9 C11 4.0(3) . . . . ?
Cr C4 C9 C11 -126.24(17) . . . . ?
C5 C4 C9 Cr -53.33(16) . . . . ?
C10 C4 C9 Cr 130.26(18) . . . . ?
C7 C8 C9 C4 -1.7(3) . . . . ?
Cr C8 C9 C4 -56.17(15) . . . . ?
C7 C8 C9 C11 -179.94(18) . . . . ?
Cr C8 C9 C11 125.58(16) . . . . ?
C7 C8 C9 Cr 54.48(17) . . . . ?
C2 Cr C9 C4 -47.52(13) . . . . ?
C1 Cr C9 C4 -138.19(12) . . . . ?
C3 Cr C9 C4 134.6(2) . . . . ?
C6 Cr C9 C4 65.49(11) . . . . ?
C8 Cr C9 C4 130.59(16) . . . . ?
C5 Cr C9 C4 29.23(11) . . . . ?
C7 Cr C9 C4 102.11(12) . . . . ?
C2 Cr C9 C8 -178.11(12) . . . . ?
C1 Cr C9 C8 91.22(13) . . . . ?
C3 Cr C9 C8 4.1(3) . . . . ?
C6 Cr C9 C8 -65.10(11) . . . . ?
C5 Cr C9 C8 -101.37(12) . . . . ?
C7 Cr C9 C8 -28.48(11) . . . . ?
C4 Cr C9 C8 -130.59(16) . . . . ?
C2 Cr C9 C11 68.76(19) . . . . ?
C1 Cr C9 C11 -21.91(18) . . . . ?
C3 Cr C9 C11 -109.1(3) . . . . ?
C6 Cr C9 C11 -178.23(18) . . . . ?
C8 Cr C9 C11 -113.1(2) . . . . ?
C5 Cr C9 C11 145.50(18) . . . . ?
C7 Cr C9 C11 -141.61(18) . . . . ?
C4 Cr C9 C11 116.3(2) . . . . ?
C9 C4 C10 O6 -148.94(18) . . . . ?
C5 C4 C10 O6 34.6(2) . . . . ?
Cr C4 C10 O6 -55.0(2) . . . . ?
C9 C4 C10 C14 92.7(2) . . . . ?
C5 C4 C10 C14 -83.7(3) . . . . ?
Cr C4 C10 C14 -173.30(19) . . . . ?
C12 O4 C11 O5 70.8(3) . . . . ?
C12 O4 C11 C9 -166.0(3) . . . . ?
C13 O5 C11 O4 60.9(3) . . . . ?
C13 O5 C11 C9 -61.1(3) . . . . ?
C4 C9 C11 O4 158.08(17) . . . . ?
C8 C9 C11 O4 -23.7(2) . . . . ?
Cr C9 C11 O4 65.6(2) . . . . ?
C4 C9 C11 O5 -78.4(2) . . . . ?
C8 C9 C11 O5 99.8(2) . . . . ?
Cr C9 C11 O5 -170.90(12) . . . . ?
